data_1516589
loop_
_publ_author_name
'Ren, Wenshan'
'Zhou, Enwei'
'Fang, Bo'
'Zi, Guofu'
'Fang, De-Cai'
'Walter, Marc D.'

_publ_section_title
;
 Si--H addition followed by C--H bond activation induced by a terminal
 thorium imido metallocene: a combined experimental and computational
 study
;
_journal_issue 8
_journal_name_full 'Chemical Science'
_journal_page_first 3165
_journal_paper_doi 10.1039/c4sc00576g
_journal_volume 5
_journal_year 2014
_chemical_formula_moiety 'C53 H75 N Si Th'
_chemical_formula_sum 'C53 H75 N Si Th'
_chemical_formula_weight 986.27
_space_group_IT_number 14
_symmetry_cell_setting monoclinic
_symmetry_space_group_name_Hall '-P 2ybc'
_symmetry_space_group_name_H-M 'P 1 21/c 1'
_atom_sites_solution_hydrogens geom
_atom_sites_solution_primary direct
_atom_sites_solution_secondary difmap
_audit_creation_method SHELXL-97
_cell_angle_alpha 90.00
_cell_angle_beta 97.936(3)
_cell_angle_gamma 90.00
_cell_formula_units_Z 4
_cell_length_a 16.578(3)
_cell_length_b 16.572(3)
_cell_length_c 17.515(3)
_cell_measurement_reflns_used 6113
_cell_measurement_temperature 110(2)
_cell_measurement_theta_max 27.47
_cell_measurement_theta_min 2.20
_cell_volume 4765.8(15)
_computing_cell_refinement 'Bruker SMART'
_computing_data_collection 'Bruker SMART'
_computing_data_reduction 'Bruker SAINT'
_computing_molecular_graphics 'Bruker SHELXTL'
_computing_publication_material 'Bruker SHELXTL'
_computing_structure_refinement 'SHELXL-97 (Sheldrick, 1997)'
_computing_structure_solution 'SHELXS-97 (Sheldrick, 1990)'
_diffrn_ambient_temperature 110(2)
_diffrn_measured_fraction_theta_full 0.982
_diffrn_measured_fraction_theta_max 0.982
_diffrn_measurement_device_type 'CCD area detector'
_diffrn_measurement_method 'phi and omega scans'
_diffrn_radiation_monochromator graphite
_diffrn_radiation_source 'fine-focus sealed tube'
_diffrn_radiation_type MoK\a
_diffrn_radiation_wavelength 0.71073
_diffrn_reflns_av_R_equivalents 0.0512
_diffrn_reflns_av_sigmaI/netI 0.0733
_diffrn_reflns_limit_h_max 21
_diffrn_reflns_limit_h_min -17
_diffrn_reflns_limit_k_max 19
_diffrn_reflns_limit_k_min -21
_diffrn_reflns_limit_l_max 22
_diffrn_reflns_limit_l_min -18
_diffrn_reflns_number 26706
_diffrn_reflns_theta_full 27.61
_diffrn_reflns_theta_max 27.61
_diffrn_reflns_theta_min 2.20
_exptl_absorpt_coefficient_mu 3.188
_exptl_absorpt_correction_T_max 0.7410
_exptl_absorpt_correction_T_min 0.5029
_exptl_absorpt_correction_type multi-scan
_exptl_absorpt_process_details SADABS
_exptl_crystal_colour yellow
_exptl_crystal_density_diffrn 1.375
_exptl_crystal_density_method 'not measured'
_exptl_crystal_description block
_exptl_crystal_F_000 2016
_exptl_crystal_size_max 0.25
_exptl_crystal_size_mid 0.18
_exptl_crystal_size_min 0.10
_refine_diff_density_max 8.729
_refine_diff_density_min -3.181
_refine_diff_density_rms 0.214
_refine_ls_extinction_method none
_refine_ls_goodness_of_fit_ref 1.070
_refine_ls_hydrogen_treatment mixed
_refine_ls_matrix_type full
_refine_ls_number_parameters 527
_refine_ls_number_reflns 10881
_refine_ls_number_restraints 36
_refine_ls_restrained_S_all 1.069
_refine_ls_R_factor_all 0.0912
_refine_ls_R_factor_gt 0.0510
_refine_ls_shift/su_max 0.002
_refine_ls_shift/su_mean 0.000
_refine_ls_structure_factor_coef Fsqd
_refine_ls_weighting_details 'calc w=1/[\s^2^(Fo^2^)+(0.0774P)^2^+3.6807P] where P=(Fo^2^+2Fc^2^)/3'
_refine_ls_weighting_scheme calc
_refine_ls_wR_factor_gt 0.1213
_refine_ls_wR_factor_ref 0.1463
_reflns_number_gt 7619
_reflns_number_total 10881
_reflns_threshold_expression >2sigma(I)
_cod_data_source_file c4sc00576g2.cif
_cod_data_source_block 4
_cod_depositor_comments
;
The following automatic conversions were performed:

'_symmetry_cell_setting' value 'Monoclinic' changed to 'monoclinic'
according to
/usr/data/users/saulius/crontab/automatic-downloads/rss-feeds/RSC/lib/dictionaries/cif_core.dic
dictionary named 'cif_core.dic' version 2.4.2 from
2011-04-26.

'_exptl_absorpt_correction_type' value 'Multi-scan'
changed to 'multi-scan' according to
/usr/data/users/saulius/crontab/automatic-downloads/rss-feeds/RSC/lib/dictionaries/cif_core.dic
dictionary named 'cif_core.dic' version 2.4.2 from 2011-04-26.

Automatic conversion script
Id: cif_fix_values 2281 2013-09-26 08:29:07Z andrius 

 Adding full bibliography for 1516588--1516590.cif.
;
_cod_original_cell_volume 4765.9(13)
_cod_original_sg_symbol_H-M P2(1)/c
_cod_database_code 1516589

loop_
_symmetry_equiv_pos_as_xyz
'x, y, z'
'-x, y+1/2, -z+1/2'
'-x, -y, -z'
'x, -y-1/2, z-1/2'

loop_
_atom_site_label
_atom_site_type_symbol
_atom_site_fract_x
_atom_site_fract_y
_atom_site_fract_z
_atom_site_U_iso_or_equiv
_atom_site_adp_type
_atom_site_occupancy
_atom_site_symmetry_multiplicity
_atom_site_calc_flag
_atom_site_refinement_flags
C1 C 0.0957(4) 1.0217(4) 0.1468(3) 0.0189(13) Uani 1 1 d .
C2 C 0.1002(4) 0.9345(4) 0.1536(4) 0.0199(13) Uani 1 1 d .
C3 C 0.1715(4) 0.9118(4) 0.1229(3) 0.0191(13) Uani 1 1 d .
H3 H 0.1908 0.8579 0.1218 0.023 Uiso 1 1 calc R
C4 C 0.2102(4) 0.9780(4) 0.0945(4) 0.0223(14) Uani 1 1 d U
C5 C 0.1636(4) 1.0459(4) 0.1116(3) 0.0220(14) Uani 1 1 d .
H5 H 0.1764 1.1003 0.1009 0.026 Uiso 1 1 calc R
C6 C 0.0311(4) 1.0826(4) 0.1637(4) 0.0223(14) Uani 1 1 d .
C7 C 0.0231(5) 1.0847(4) 0.2501(4) 0.0323(17) Uani 1 1 d .
H7A H 0.0146 1.0298 0.2682 0.048 Uiso 1 1 calc R
H7B H -0.0235 1.1185 0.2582 0.048 Uiso 1 1 calc R
H7C H 0.0729 1.1071 0.2788 0.048 Uiso 1 1 calc R
C8 C 0.0536(4) 1.1677(4) 0.1413(4) 0.0316(17) Uani 1 1 d .
H8A H 0.1049 1.1837 0.1723 0.047 Uiso 1 1 calc R
H8B H 0.0104 1.2052 0.1508 0.047 Uiso 1 1 calc R
H8C H 0.0600 1.1688 0.0865 0.047 Uiso 1 1 calc R
C9 C -0.0528(4) 1.0651(4) 0.1171(4) 0.0298(16) Uani 1 1 d .
H9A H -0.0477 1.0630 0.0621 0.045 Uiso 1 1 calc R
H9B H -0.0910 1.1081 0.1264 0.045 Uiso 1 1 calc R
H9C H -0.0732 1.0132 0.1333 0.045 Uiso 1 1 calc R
C10 C 0.0370(4) 0.8694(4) 0.1654(4) 0.0222(14) Uani 1 1 d .
C11 C -0.0185(4) 0.8843(4) 0.2268(4) 0.0311(16) Uani 1 1 d .
H11A H 0.0148 0.8911 0.2771 0.047 Uiso 1 1 calc R
H11B H -0.0551 0.8381 0.2287 0.047 Uiso 1 1 calc R
H11C H -0.0507 0.9332 0.2139 0.047 Uiso 1 1 calc R
C12 C 0.0783(4) 0.7872(4) 0.1856(4) 0.0277(15) Uani 1 1 d .
H12A H 0.1083 0.7705 0.1438 0.042 Uiso 1 1 calc R
H12B H 0.0366 0.7468 0.1922 0.042 Uiso 1 1 calc R
H12C H 0.1161 0.7922 0.2336 0.042 Uiso 1 1 calc R
C13 C -0.0166(4) 0.8580(4) 0.0860(4) 0.0281(15) Uani 1 1 d .
H13A H -0.0444 0.9088 0.0704 0.042 Uiso 1 1 calc R
H13B H -0.0572 0.8158 0.0902 0.042 Uiso 1 1 calc R
H13C H 0.0179 0.8422 0.0474 0.042 Uiso 1 1 calc R
C14 C 0.2820(4) 0.9761(4) 0.0496(4) 0.0233(14) Uani 1 1 d .
C15 C 0.2938(5) 1.0571(4) 0.0115(4) 0.0347(18) Uani 1 1 d U
H15A H 0.2447 1.0707 -0.0240 0.052 Uiso 1 1 calc R
H15B H 0.3404 1.0537 -0.0173 0.052 Uiso 1 1 calc R
H15C H 0.3040 1.0990 0.0511 0.052 Uiso 1 1 calc R
C16 C 0.2678(4) 0.9108(5) -0.0130(4) 0.0327(17) Uani 1 1 d .
H16A H 0.2577 0.8589 0.0107 0.049 Uiso 1 1 calc R
H16B H 0.3160 0.9064 -0.0394 0.049 Uiso 1 1 calc R
H16C H 0.2205 0.9254 -0.0505 0.049 Uiso 1 1 calc R
C17 C 0.3594(4) 0.9538(4) 0.1041(4) 0.0258(15) Uani 1 1 d .
H17A H 0.3708 0.9955 0.1437 0.039 Uiso 1 1 calc R
H17B H 0.4054 0.9496 0.0747 0.039 Uiso 1 1 calc R
H17C H 0.3514 0.9018 0.1287 0.039 Uiso 1 1 calc R
C18 C 0.3027(4) 1.1122(4) 0.3718(4) 0.0204(13) Uani 1 1 d .
C19 C 0.3174(4) 1.1495(4) 0.3010(3) 0.0187(13) Uani 1 1 d .
C20 C 0.3777(4) 1.1027(4) 0.2721(4) 0.0189(13) Uani 1 1 d .
H20 H 0.3971 1.1124 0.2243 0.023 Uiso 1 1 calc R
C21 C 0.4055(4) 1.0397(4) 0.3236(4) 0.0220(14) Uani 1 1 d .
C22 C 0.3565(4) 1.0442(4) 0.3827(4) 0.0220(14) Uani 1 1 d .
H22 H 0.3588 1.0072 0.4244 0.026 Uiso 1 1 calc R
C23 C 0.2585(4) 1.1406(4) 0.4385(4) 0.0213(14) Uani 1 1 d .
C24 C 0.2657(4) 1.0774(4) 0.5037(4) 0.0280(16) Uani 1 1 d .
H24A H 0.3229 1.0714 0.5259 0.042 Uiso 1 1 calc R
H24B H 0.2447 1.0254 0.4828 0.042 Uiso 1 1 calc R
H24C H 0.2339 1.0951 0.5438 0.042 Uiso 1 1 calc R
C25 C 0.1667(4) 1.1552(4) 0.4166(4) 0.0268(15) Uani 1 1 d .
H25A H 0.1445 1.1789 0.4606 0.040 Uiso 1 1 calc R
H25B H 0.1393 1.1037 0.4027 0.040 Uiso 1 1 calc R
H25C H 0.1576 1.1922 0.3726 0.040 Uiso 1 1 calc R
C26 C 0.3000(5) 1.2174(4) 0.4746(4) 0.0290(16) Uani 1 1 d .
H26A H 0.3578 1.2063 0.4917 0.044 Uiso 1 1 calc R
H26B H 0.2737 1.2339 0.5189 0.044 Uiso 1 1 calc R
H26C H 0.2950 1.2608 0.4362 0.044 Uiso 1 1 calc R
C27 C 0.3028(4) 1.2354(4) 0.2675(4) 0.0205(13) Uani 1 1 d .
C28 C 0.2249(4) 1.2791(4) 0.2830(4) 0.0269(15) Uani 1 1 d .
H28A H 0.1775 1.2449 0.2663 0.040 Uiso 1 1 calc R
H28B H 0.2196 1.3301 0.2544 0.040 Uiso 1 1 calc R
H28C H 0.2279 1.2901 0.3383 0.040 Uiso 1 1 calc R
C29 C 0.3767(4) 1.2870(4) 0.3010(4) 0.0312(17) Uani 1 1 d .
H29A H 0.3821 1.2862 0.3574 0.047 Uiso 1 1 calc R
H29B H 0.3688 1.3427 0.2826 0.047 Uiso 1 1 calc R
H29C H 0.4262 1.2649 0.2843 0.047 Uiso 1 1 calc R
C30 C 0.2995(4) 1.2353(4) 0.1792(4) 0.0252(15) Uani 1 1 d .
H30A H 0.3489 1.2101 0.1654 0.038 Uiso 1 1 calc R
H30B H 0.2957 1.2910 0.1601 0.038 Uiso 1 1 calc R
H30C H 0.2517 1.2048 0.1559 0.038 Uiso 1 1 calc R
C31 C 0.4887(4) 0.9996(4) 0.3299(4) 0.0217(13) Uani 1 1 d .
C32 C 0.5501(4) 1.0631(4) 0.3640(4) 0.0284(16) Uani 1 1 d .
H32A H 0.5457 1.1108 0.3307 0.043 Uiso 1 1 calc R
H32B H 0.6053 1.0409 0.3677 0.043 Uiso 1 1 calc R
H32C H 0.5386 1.0782 0.4155 0.043 Uiso 1 1 calc R
C33 C 0.5119(4) 0.9741(4) 0.2520(4) 0.0280(15) Uani 1 1 d .
H33A H 0.4779 0.9284 0.2318 0.042 Uiso 1 1 calc R
H33B H 0.5694 0.9580 0.2584 0.042 Uiso 1 1 calc R
H33C H 0.5034 1.0194 0.2159 0.042 Uiso 1 1 calc R
C34 C 0.4943(4) 0.9264(4) 0.3831(4) 0.0317(17) Uani 1 1 d .
H34A H 0.4864 0.9435 0.4351 0.048 Uiso 1 1 calc R
H34B H 0.5481 0.9013 0.3848 0.048 Uiso 1 1 calc R
H34C H 0.4521 0.8873 0.3637 0.048 Uiso 1 1 calc R
C35 C 0.2127(4) 0.8617(4) 0.3477(4) 0.0203(13) Uani 1 1 d .
C36 C 0.1906(4) 0.7939(4) 0.3880(4) 0.0213(14) Uani 1 1 d .
H36 H 0.2194 0.7447 0.3850 0.026 Uiso 1 1 calc R
C37 C 0.1285(4) 0.7973(4) 0.4315(4) 0.0239(14) Uani 1 1 d .
H37 H 0.1146 0.7499 0.4572 0.029 Uiso 1 1 calc R
C38 C 0.0847(4) 0.8680(4) 0.4394(4) 0.0250(15) Uani 1 1 d .
C39 C 0.1074(4) 0.9349(4) 0.3993(4) 0.0224(14) Uani 1 1 d .
H39 H 0.0785 0.9838 0.4037 0.027 Uiso 1 1 calc R
C40 C 0.1696(4) 0.9353(4) 0.3531(4) 0.0231(14) Uani 1 1 d .
C41 C 0.0158(4) 0.8702(5) 0.4869(4) 0.0350(18) Uani 1 1 d U
H41A H 0.0364 0.8567 0.5405 0.052 Uiso 1 1 calc R
H41B H -0.0259 0.8310 0.4665 0.052 Uiso 1 1 calc R
H41C H -0.0081 0.9244 0.4847 0.052 Uiso 1 1 calc R
C42 C 0.3922(4) 0.7343(4) 0.3732(4) 0.0191(13) Uani 1 1 d .
C43 C 0.3952(4) 0.7679(4) 0.4461(4) 0.0247(14) Uani 1 1 d .
H43 H 0.3629 0.8138 0.4533 0.030 Uiso 1 1 calc R
C44 C 0.4456(4) 0.7346(4) 0.5093(4) 0.0264(15) Uani 1 1 d .
H44 H 0.4474 0.7580 0.5590 0.032 Uiso 1 1 calc R
C45 C 0.4924(4) 0.6679(5) 0.4989(4) 0.0300(16) Uani 1 1 d .
H45 H 0.5271 0.6460 0.5415 0.036 Uiso 1 1 calc R
C46 C 0.4895(4) 0.6331(4) 0.4280(4) 0.0313(17) Uani 1 1 d .
H46 H 0.5214 0.5866 0.4214 0.038 Uiso 1 1 calc R
C47 C 0.4387(4) 0.6665(4) 0.3645(4) 0.0280(15) Uani 1 1 d .
H47 H 0.4365 0.6422 0.3152 0.034 Uiso 1 1 calc R
C48 C 0.2797(4) 0.6935(4) 0.2264(4) 0.0217(14) Uani 1 1 d .
C49 C 0.2448(4) 0.6290(4) 0.2609(4) 0.0278(15) Uani 1 1 d .
H49 H 0.2486 0.6269 0.3154 0.033 Uiso 1 1 calc R
C50 C 0.2041(5) 0.5672(5) 0.2166(4) 0.0364(18) Uani 1 1 d U
H50 H 0.1799 0.5240 0.2409 0.044 Uiso 1 1 calc R
C51 C 0.1995(4) 0.5695(5) 0.1372(4) 0.0373(18) Uani 1 1 d U
H51 H 0.1715 0.5280 0.1067 0.045 Uiso 1 1 calc R
C52 C 0.2353(4) 0.6315(5) 0.1024(4) 0.0341(17) Uani 1 1 d U
H52 H 0.2331 0.6323 0.0479 0.041 Uiso 1 1 calc R
C53 C 0.2748(4) 0.6933(4) 0.1464(4) 0.0282(16) Uani 1 1 d .
H53 H 0.2988 0.7362 0.1215 0.034 Uiso 1 1 calc R
N1 N 0.2756(3) 0.8615(3) 0.3001(3) 0.0210(11) Uani 1 1 d .
Si1 Si 0.33341(11) 0.77899(10) 0.28335(10) 0.0203(4) Uani 1 1 d .
H1 H 0.391(4) 0.806(4) 0.242(4) 0.024 Uiso 1 1 d .
Th1 Th 0.244749(13) 0.990782(13) 0.256237(12) 0.01826(9) Uani 1 1 d .

loop_
_atom_site_aniso_label
_atom_site_aniso_U_11
_atom_site_aniso_U_22
_atom_site_aniso_U_33
_atom_site_aniso_U_23
_atom_site_aniso_U_13
_atom_site_aniso_U_12
C1 0.016(3) 0.024(3) 0.014(3) 0.000(2) -0.008(2) 0.000(3)
C2 0.018(3) 0.022(3) 0.017(3) 0.001(2) -0.010(3) 0.001(3)
C3 0.018(3) 0.021(3) 0.015(3) -0.001(2) -0.009(3) 0.000(2)
C4 0.024(3) 0.027(3) 0.012(3) -0.002(2) -0.013(2) -0.003(3)
C5 0.026(4) 0.024(3) 0.011(3) -0.003(2) -0.014(3) -0.003(3)
C6 0.017(3) 0.027(3) 0.019(3) -0.003(3) -0.011(3) 0.002(3)
C7 0.038(5) 0.027(4) 0.030(4) -0.006(3) -0.004(3) 0.006(3)
C8 0.031(4) 0.026(4) 0.034(4) -0.001(3) -0.009(3) 0.003(3)
C9 0.023(4) 0.028(4) 0.034(4) 0.000(3) -0.012(3) 0.004(3)
C10 0.017(3) 0.024(3) 0.022(3) -0.002(3) -0.009(3) -0.005(3)
C11 0.028(4) 0.038(4) 0.025(4) 0.003(3) -0.004(3) -0.013(3)
C12 0.028(4) 0.022(3) 0.031(4) 0.000(3) -0.006(3) -0.007(3)
C13 0.027(4) 0.029(4) 0.025(4) -0.003(3) -0.007(3) -0.011(3)
C14 0.023(4) 0.027(3) 0.017(3) 0.002(3) -0.008(3) -0.003(3)
C15 0.033(4) 0.037(4) 0.034(4) 0.006(3) 0.003(3) 0.000(3)
C16 0.024(4) 0.052(5) 0.020(4) -0.012(3) -0.005(3) -0.003(3)
C17 0.022(4) 0.032(4) 0.021(3) -0.005(3) -0.005(3) -0.001(3)
C18 0.022(3) 0.016(3) 0.021(3) -0.003(2) -0.007(3) -0.004(2)
C19 0.016(3) 0.024(3) 0.013(3) 0.001(2) -0.006(2) -0.003(3)
C20 0.016(3) 0.024(3) 0.016(3) 0.001(2) -0.001(3) -0.006(2)
C21 0.021(4) 0.021(3) 0.021(3) -0.003(3) -0.007(3) -0.006(3)
C22 0.018(3) 0.022(3) 0.024(3) 0.000(3) -0.005(3) -0.006(3)
C23 0.027(4) 0.020(3) 0.016(3) -0.004(2) -0.002(3) -0.003(3)
C24 0.035(4) 0.034(4) 0.013(3) 0.003(3) -0.003(3) -0.007(3)
C25 0.027(4) 0.030(4) 0.024(4) -0.001(3) 0.005(3) 0.000(3)
C26 0.038(4) 0.029(4) 0.017(3) -0.004(3) -0.003(3) -0.011(3)
C27 0.028(4) 0.015(3) 0.017(3) -0.003(2) -0.002(3) -0.003(3)
C28 0.033(4) 0.025(3) 0.020(3) 0.000(3) -0.006(3) 0.005(3)
C29 0.033(4) 0.028(4) 0.029(4) -0.003(3) -0.007(3) -0.012(3)
C30 0.027(4) 0.027(4) 0.020(3) 0.001(3) -0.004(3) 0.003(3)
C31 0.017(3) 0.022(3) 0.023(3) 0.000(3) -0.008(3) -0.003(3)
C32 0.021(4) 0.029(4) 0.032(4) -0.002(3) -0.006(3) -0.002(3)
C33 0.025(4) 0.025(3) 0.031(4) -0.004(3) -0.005(3) 0.000(3)
C34 0.020(4) 0.028(4) 0.042(5) 0.002(3) -0.014(3) 0.003(3)
C35 0.017(3) 0.023(3) 0.016(3) -0.002(2) -0.013(3) -0.001(3)
C36 0.025(4) 0.020(3) 0.017(3) -0.002(2) -0.006(3) 0.000(3)
C37 0.030(4) 0.019(3) 0.019(3) 0.001(3) -0.009(3) -0.008(3)
C38 0.023(4) 0.028(4) 0.022(3) -0.006(3) -0.007(3) -0.005(3)
C39 0.022(4) 0.026(3) 0.014(3) -0.002(2) -0.012(3) 0.004(3)
C40 0.026(4) 0.017(3) 0.022(3) -0.001(3) -0.012(3) 0.000(3)
C41 0.034(4) 0.030(4) 0.040(4) 0.003(3) 0.004(3) -0.003(3)
C42 0.013(3) 0.024(3) 0.019(3) 0.002(3) -0.004(3) -0.001(2)
C43 0.026(4) 0.019(3) 0.027(4) -0.002(3) -0.003(3) -0.001(3)
C44 0.025(4) 0.024(3) 0.026(4) -0.002(3) -0.009(3) -0.003(3)
C45 0.025(4) 0.036(4) 0.025(4) 0.006(3) -0.008(3) 0.000(3)
C46 0.027(4) 0.030(4) 0.034(4) -0.003(3) -0.008(3) 0.011(3)
C47 0.025(4) 0.032(4) 0.023(4) -0.005(3) -0.007(3) 0.007(3)
C48 0.023(4) 0.022(3) 0.017(3) -0.002(3) -0.004(3) 0.004(3)
C49 0.031(4) 0.029(4) 0.022(4) -0.008(3) -0.002(3) -0.003(3)
C50 0.038(4) 0.034(4) 0.037(4) -0.011(3) 0.005(3) -0.009(3)
C51 0.028(4) 0.045(4) 0.035(4) -0.018(3) -0.009(3) 0.001(3)
C52 0.035(4) 0.044(4) 0.021(3) -0.011(3) -0.008(3) 0.008(3)
C53 0.030(4) 0.030(4) 0.023(4) 0.004(3) -0.006(3) 0.010(3)
N1 0.020(3) 0.021(3) 0.021(3) -0.001(2) -0.002(2) 0.002(2)
Si1 0.0211(10) 0.0212(9) 0.0170(9) 0.0006(7) -0.0031(7) 0.0023(7)
Th1 0.01651(13) 0.01901(13) 0.01662(13) 0.00069(9) -0.00714(8) -0.00056(10)

loop_
_atom_type_symbol
_atom_type_description
_atom_type_scat_dispersion_real
_atom_type_scat_dispersion_imag
_atom_type_scat_source
C C 0.0033 0.0016 'International Tables Vol C Tables 4.2.6.8 and 6.1.1.4'
H H 0.0000 0.0000 'International Tables Vol C Tables 4.2.6.8 and 6.1.1.4'
N N 0.0061 0.0033 'International Tables Vol C Tables 4.2.6.8 and 6.1.1.4'
Si Si 0.0817 0.0704 'International Tables Vol C Tables 4.2.6.8 and 6.1.1.4'
Th Th -7.2400 8.8979 'International Tables Vol C Tables 4.2.6.8 and 6.1.1.4'

loop_
_geom_angle_atom_site_label_1
_geom_angle_atom_site_label_2
_geom_angle_atom_site_label_3
_geom_angle
C5 C1 C2 106.5(5)
C5 C1 C6 121.2(6)
C2 C1 C6 132.1(6)
C5 C1 Th1 71.8(3)
C2 C1 Th1 75.2(3)
C6 C1 Th1 122.2(4)
C3 C2 C1 105.7(5)
C3 C2 C10 119.0(5)
C1 C2 C10 132.9(6)
C3 C2 Th1 70.3(3)
C1 C2 Th1 76.3(3)
C10 C2 Th1 130.7(4)
C4 C3 C2 112.0(6)
C4 C3 Th1 76.2(3)
C2 C3 Th1 81.3(4)
C4 C3 H3 124.0
C2 C3 H3 124.0
Th1 C3 H3 110.4
C3 C4 C5 104.9(6)
C3 C4 C14 127.0(6)
C5 C4 C14 127.9(6)
C3 C4 Th1 75.0(4)
C5 C4 Th1 76.7(3)
C14 C4 Th1 117.3(4)
C1 C5 C4 110.8(6)
C1 C5 Th1 80.1(4)
C4 C5 Th1 74.3(3)
C1 C5 H5 124.6
C4 C5 H5 124.6
Th1 C5 H5 112.9
C8 C6 C1 111.0(6)
C8 C6 C7 106.9(5)
C1 C6 C7 111.3(5)
C8 C6 C9 105.8(5)
C1 C6 C9 112.2(5)
C7 C6 C9 109.3(6)
C6 C7 H7A 109.5
C6 C7 H7B 109.5
H7A C7 H7B 109.5
C6 C7 H7C 109.5
H7A C7 H7C 109.5
H7B C7 H7C 109.5
C6 C8 H8A 109.5
C6 C8 H8B 109.5
H8A C8 H8B 109.5
C6 C8 H8C 109.5
H8A C8 H8C 109.5
H8B C8 H8C 109.5
C6 C9 H9A 109.5
C6 C9 H9B 109.5
H9A C9 H9B 109.5
C6 C9 H9C 109.5
H9A C9 H9C 109.5
H9B C9 H9C 109.5
C11 C10 C2 118.0(5)
C11 C10 C12 105.8(5)
C2 C10 C12 111.2(5)
C11 C10 C13 108.8(5)
C2 C10 C13 106.3(5)
C12 C10 C13 106.1(5)
C10 C11 H11A 109.5
C10 C11 H11B 109.5
H11A C11 H11B 109.5
C10 C11 H11C 109.5
H11A C11 H11C 109.5
H11B C11 H11C 109.5
C10 C12 H12A 109.5
C10 C12 H12B 109.5
H12A C12 H12B 109.5
C10 C12 H12C 109.5
H12A C12 H12C 109.5
H12B C12 H12C 109.5
C10 C13 H13A 109.5
C10 C13 H13B 109.5
H13A C13 H13B 109.5
C10 C13 H13C 109.5
H13A C13 H13C 109.5
H13B C13 H13C 109.5
C4 C14 C15 111.6(6)
C4 C14 C17 109.3(5)
C15 C14 C17 109.8(6)
C4 C14 C16 109.3(5)
C15 C14 C16 108.9(6)
C17 C14 C16 107.9(6)
C14 C15 H15A 109.5
C14 C15 H15B 109.5
H15A C15 H15B 109.5
C14 C15 H15C 109.5
H15A C15 H15C 109.5
H15B C15 H15C 109.5
C14 C16 H16A 109.5
C14 C16 H16B 109.5
H16A C16 H16B 109.5
C14 C16 H16C 109.5
H16A C16 H16C 109.5
H16B C16 H16C 109.5
C14 C17 H17A 109.5
C14 C17 H17B 109.5
H17A C17 H17B 109.5
C14 C17 H17C 109.5
H17A C17 H17C 109.5
H17B C17 H17C 109.5
C22 C18 C19 106.0(6)
C22 C18 C23 119.5(6)
C19 C18 C23 132.9(6)
C22 C18 Th1 72.0(3)
C19 C18 Th1 77.1(3)
C23 C18 Th1 126.3(4)
C20 C19 C18 106.7(5)
C20 C19 C27 116.7(5)
C18 C19 C27 133.4(6)
C20 C19 Th1 72.5(3)
C18 C19 Th1 74.6(3)
C27 C19 Th1 133.0(4)
C19 C20 C21 111.1(6)
C19 C20 Th1 79.4(3)
C21 C20 Th1 76.3(3)
C19 C20 H20 124.4
C21 C20 H20 124.4
Th1 C20 H20 111.9
C22 C21 C20 105.1(6)
C22 C21 C31 125.5(6)
C20 C21 C31 125.5(6)
C22 C21 Th1 73.7(4)
C20 C21 Th1 75.2(4)
C31 C21 Th1 133.2(4)
C21 C22 C18 110.9(6)
C21 C22 Th1 77.8(4)
C18 C22 Th1 79.2(4)
C21 C22 H22 124.6
C18 C22 H22 124.6
Th1 C22 H22 110.6
C18 C23 C25 114.7(5)
C18 C23 C26 109.4(5)
C25 C23 C26 110.1(5)
C18 C23 C24 111.1(5)
C25 C23 C24 105.3(5)
C26 C23 C24 105.8(5)
C23 C24 H24A 109.5
C23 C24 H24B 109.5
H24A C24 H24B 109.5
C23 C24 H24C 109.5
H24A C24 H24C 109.5
H24B C24 H24C 109.5
C23 C25 H25A 109.5
C23 C25 H25B 109.5
H25A C25 H25B 109.5
C23 C25 H25C 109.5
H25A C25 H25C 109.5
H25B C25 H25C 109.5
C23 C26 H26A 109.5
C23 C26 H26B 109.5
H26A C26 H26B 109.5
C23 C26 H26C 109.5
H26A C26 H26C 109.5
H26B C26 H26C 109.5
C28 C27 C30 105.3(5)
C28 C27 C29 108.3(5)
C30 C27 C29 107.4(5)
C28 C27 C19 117.2(5)
C30 C27 C19 111.3(5)
C29 C27 C19 106.9(5)
C27 C28 H28A 109.5
C27 C28 H28B 109.5
H28A C28 H28B 109.5
C27 C28 H28C 109.5
H28A C28 H28C 109.5
H28B C28 H28C 109.5
C27 C29 H29A 109.5
C27 C29 H29B 109.5
H29A C29 H29B 109.5
C27 C29 H29C 109.5
H29A C29 H29C 109.5
H29B C29 H29C 109.5
C27 C30 H30A 109.5
C27 C30 H30B 109.5
H30A C30 H30B 109.5
C27 C30 H30C 109.5
H30A C30 H30C 109.5
H30B C30 H30C 109.5
C21 C31 C34 111.7(6)
C21 C31 C33 113.2(5)
C34 C31 C33 108.9(5)
C21 C31 C32 106.0(5)
C34 C31 C32 109.1(6)
C33 C31 C32 107.7(5)
C31 C32 H32A 109.5
C31 C32 H32B 109.5
H32A C32 H32B 109.5
C31 C32 H32C 109.5
H32A C32 H32C 109.5
H32B C32 H32C 109.5
C31 C33 H33A 109.5
C31 C33 H33B 109.5
H33A C33 H33B 109.5
C31 C33 H33C 109.5
H33A C33 H33C 109.5
H33B C33 H33C 109.5
C31 C34 H34A 109.5
C31 C34 H34B 109.5
H34A C34 H34B 109.5
C31 C34 H34C 109.5
H34A C34 H34C 109.5
H34B C34 H34C 109.5
C36 C35 N1 123.8(6)
C36 C35 C40 119.0(6)
N1 C35 C40 117.1(5)
C36 C35 Th1 174.3(5)
N1 C35 Th1 56.5(3)
C40 C35 Th1 60.9(4)
C37 C36 C35 121.2(6)
C37 C36 H36 119.4
C35 C36 H36 119.4
C36 C37 C38 122.2(6)
C36 C37 H37 118.9
C38 C37 H37 118.9
C39 C38 C37 116.0(6)
C39 C38 C41 122.6(6)
C37 C38 C41 121.4(6)
C38 C39 C40 124.7(6)
C38 C39 H39 117.6
C40 C39 H39 117.6
C39 C40 C35 116.8(6)
C39 C40 Th1 154.3(5)
C35 C40 Th1 88.1(4)
C38 C41 H41A 109.5
C38 C41 H41B 109.5
H41A C41 H41B 109.5
C38 C41 H41C 109.5
H41A C41 H41C 109.5
H41B C41 H41C 109.5
C47 C42 C43 118.6(6)
C47 C42 Si1 117.3(5)
C43 C42 Si1 124.0(5)
C42 C43 C44 120.6(6)
C42 C43 H43 119.7
C44 C43 H43 119.7
C45 C44 C43 119.7(7)
C45 C44 H44 120.1
C43 C44 H44 120.1
C46 C45 C44 120.7(7)
C46 C45 H45 119.7
C44 C45 H45 119.7
C45 C46 C47 119.5(6)
C45 C46 H46 120.2
C47 C46 H46 120.2
C42 C47 C46 120.8(6)
C42 C47 H47 119.6
C46 C47 H47 119.6
C53 C48 C49 117.7(6)
C53 C48 Si1 119.5(5)
C49 C48 Si1 122.8(5)
C48 C49 C50 121.2(7)
C48 C49 H49 119.4
C50 C49 H49 119.4
C51 C50 C49 119.5(7)
C51 C50 H50 120.2
C49 C50 H50 120.2
C52 C51 C50 120.0(7)
C52 C51 H51 120.0
C50 C51 H51 120.0
C51 C52 C53 120.3(7)
C51 C52 H52 119.8
C53 C52 H52 119.8
C52 C53 C48 121.2(7)
C52 C53 H53 119.4
C48 C53 H53 119.4
C35 N1 Si1 125.0(4)
C35 N1 Th1 92.6(3)
Si1 N1 Th1 141.7(3)
N1 Si1 C48 117.1(3)
N1 Si1 C42 114.0(3)
C48 Si1 C42 107.4(3)
N1 Si1 H1 106(3)
C48 Si1 H1 106(3)
C42 Si1 H1 105(3)
N1 Th1 C40 61.8(2)
N1 Th1 C35 30.91(18)
C40 Th1 C35 30.94(19)
N1 Th1 C3 83.93(18)
C40 Th1 C3 101.6(2)
C35 Th1 C3 91.48(18)
N1 Th1 C4 105.61(18)
C40 Th1 C4 128.5(2)
C35 Th1 C4 119.67(18)
C3 Th1 C4 28.76(17)
N1 Th1 C22 86.50(19)
C40 Th1 C22 85.1(2)
C35 Th1 C22 86.90(18)
C3 Th1 C22 163.88(19)
C4 Th1 C22 146.21(19)
N1 Th1 C5 130.44(18)
C40 Th1 C5 121.3(2)
C35 Th1 C5 131.13(18)
C3 Th1 C5 46.54(18)
C4 Th1 C5 29.02(18)
C22 Th1 C5 140.72(19)
N1 Th1 C20 115.86(18)
C40 Th1 C20 129.89(19)
C35 Th1 C20 130.60(18)
C3 Th1 C20 128.46(18)
C4 Th1 C20 101.12(18)
C22 Th1 C20 46.28(18)
C5 Th1 C20 98.11(18)
N1 Th1 C21 88.57(19)
C40 Th1 C21 110.9(2)
C35 Th1 C21 102.79(18)
C3 Th1 C21 137.99(18)
C4 Th1 C21 118.76(19)
C22 Th1 C21 28.46(18)
C5 Th1 C21 124.80(19)
C20 Th1 C21 28.51(17)
N1 Th1 C18 111.87(18)
C40 Th1 C18 85.85(19)
C35 Th1 C18 101.68(18)
C3 Th1 C18 164.17(18)
C4 Th1 C18 138.56(18)
C22 Th1 C18 28.84(17)
C5 Th1 C18 117.68(17)
C20 Th1 C18 46.51(18)
C21 Th1 C18 47.52(18)
N1 Th1 C2 91.92(18)
C40 Th1 C2 81.6(2)
C35 Th1 C2 84.48(17)
C3 Th1 C2 28.39(17)
C4 Th1 C2 47.68(19)
C22 Th1 C2 165.63(19)
C5 Th1 C2 46.65(18)
C20 Th1 C2 144.62(17)
C21 Th1 C2 165.88(18)
C18 Th1 C2 143.52(18)
N1 Th1 C19 132.40(18)
C40 Th1 C19 112.47(19)
C35 Th1 C19 129.66(17)
C3 Th1 C19 138.67(17)
C4 Th1 C19 110.65(18)
C22 Th1 C19 46.66(18)
C5 Th1 C19 94.34(18)
C20 Th1 C19 28.06(17)
C21 Th1 C19 47.12(18)
C18 Th1 C19 28.28(16)
C2 Th1 C19 135.44(17)

loop_
_geom_bond_atom_site_label_1
_geom_bond_atom_site_label_2
_geom_bond_distance
_geom_bond_site_symmetry_2
_geom_bond_publ_flag
C1 C5 1.414(9) . ?
C1 C2 1.450(8) . ?
C1 C6 1.530(9) . ?
C1 Th1 2.956(6) . ?
C2 C3 1.415(9) . ?
C2 C10 1.537(8) . ?
C2 Th1 2.942(6) . ?
C3 C4 1.396(9) . ?
C3 Th1 2.803(6) . ?
C3 H3 0.9500 . ?
C4 C5 1.420(9) . ?
C4 C14 1.515(9) . ?
C4 Th1 2.819(6) . ?
C5 Th1 2.849(6) . ?
C5 H5 0.9500 . ?
C6 C8 1.523(9) . ?
C6 C7 1.537(9) . ?
C6 C9 1.540(9) . ?
C7 H7A 0.9800 . ?
C7 H7B 0.9800 . ?
C7 H7C 0.9800 . ?
C8 H8A 0.9800 . ?
C8 H8B 0.9800 . ?
C8 H8C 0.9800 . ?
C9 H9A 0.9800 . ?
C9 H9B 0.9800 . ?
C9 H9C 0.9800 . ?
C10 C11 1.529(9) . ?
C10 C12 1.543(9) . ?
C10 C13 1.555(9) . ?
C11 H11A 0.9800 . ?
C11 H11B 0.9800 . ?
C11 H11C 0.9800 . ?
C12 H12A 0.9800 . ?
C12 H12B 0.9800 . ?
C12 H12C 0.9800 . ?
C13 H13A 0.9800 . ?
C13 H13B 0.9800 . ?
C13 H13C 0.9800 . ?
C14 C15 1.524(9) . ?
C14 C17 1.535(9) . ?
C14 C16 1.537(9) . ?
C15 H15A 0.9800 . ?
C15 H15B 0.9800 . ?
C15 H15C 0.9800 . ?
C16 H16A 0.9800 . ?
C16 H16B 0.9800 . ?
C16 H16C 0.9800 . ?
C17 H17A 0.9800 . ?
C17 H17B 0.9800 . ?
C17 H17C 0.9800 . ?
C18 C22 1.434(9) . ?
C18 C19 1.435(8) . ?
C18 C23 1.536(9) . ?
C18 Th1 2.921(6) . ?
C19 C20 1.413(8) . ?
C19 C27 1.547(8) . ?
C19 Th1 2.953(6) . ?
C20 C21 1.415(9) . ?
C20 Th1 2.866(6) . ?
C20 H20 0.9500 . ?
C21 C22 1.404(9) . ?
C21 C31 1.522(9) . ?
C21 Th1 2.879(6) . ?
C22 Th1 2.827(6) . ?
C22 H22 0.9500 . ?
C23 C25 1.537(9) . ?
C23 C26 1.541(8) . ?
C23 C24 1.542(9) . ?
C24 H24A 0.9800 . ?
C24 H24B 0.9800 . ?
C24 H24C 0.9800 . ?
C25 H25A 0.9800 . ?
C25 H25B 0.9800 . ?
C25 H25C 0.9800 . ?
C26 H26A 0.9800 . ?
C26 H26B 0.9800 . ?
C26 H26C 0.9800 . ?
C27 C28 1.537(9) . ?
C27 C30 1.539(8) . ?
C27 C29 1.543(9) . ?
C28 H28A 0.9800 . ?
C28 H28B 0.9800 . ?
C28 H28C 0.9800 . ?
C29 H29A 0.9800 . ?
C29 H29B 0.9800 . ?
C29 H29C 0.9800 . ?
C30 H30A 0.9800 . ?
C30 H30B 0.9800 . ?
C30 H30C 0.9800 . ?
C31 C34 1.525(9) . ?
C31 C33 1.527(9) . ?
C31 C32 1.527(9) . ?
C32 H32A 0.9800 . ?
C32 H32B 0.9800 . ?
C32 H32C 0.9800 . ?
C33 H33A 0.9800 . ?
C33 H33B 0.9800 . ?
C33 H33C 0.9800 . ?
C34 H34A 0.9800 . ?
C34 H34B 0.9800 . ?
C34 H34C 0.9800 . ?
C35 C36 1.402(9) . ?
C35 N1 1.423(8) . ?
C35 C40 1.424(8) . ?
C35 Th1 2.768(6) . ?
C36 C37 1.364(9) . ?
C36 H36 0.9500 . ?
C37 C38 1.396(9) . ?
C37 H37 0.9500 . ?
C38 C39 1.391(9) . ?
C38 C41 1.504(9) . ?
C39 C40 1.397(9) . ?
C39 H39 0.9500 . ?
C40 Th1 2.420(7) . ?
C41 H41A 0.9800 . ?
C41 H41B 0.9800 . ?
C41 H41C 0.9800 . ?
C42 C47 1.382(9) . ?
C42 C43 1.387(9) . ?
C42 Si1 1.885(6) . ?
C43 C44 1.405(9) . ?
C43 H43 0.9500 . ?
C44 C45 1.376(10) . ?
C44 H44 0.9500 . ?
C45 C46 1.364(10) . ?
C45 H45 0.9500 . ?
C46 C47 1.412(9) . ?
C46 H46 0.9500 . ?
C47 H47 0.9500 . ?
C48 C53 1.392(9) . ?
C48 C49 1.393(10) . ?
C48 Si1 1.884(7) . ?
C49 C50 1.400(9) . ?
C49 H49 0.9500 . ?
C50 C51 1.383(10) . ?
C50 H50 0.9500 . ?
C51 C52 1.371(11) . ?
C51 H51 0.9500 . ?
C52 C53 1.391(9) . ?
C52 H52 0.9500 . ?
C53 H53 0.9500 . ?
N1 Si1 1.717(5) . ?
N1 Th1 2.310(5) . ?
Si1 H1 1.35(6) . ?
